data_4074588
loop_
_publ_author_name
'Zhao, Shu-Bin'
'Wu, Gang'
'Wang, Suning'

_publ_section_title
;
 Impact of Steric Blocking on Diastereoselective C&#x2212;H Activation of
 Ethylbenzene by Cationic Platinum(II) Complexes with 7-Azaindolyl
 Derivative Ligands
;
_journal_issue 26
_journal_name_full Organometallics
_journal_page_first 5979
_journal_paper_doi 10.1021/om0608861
_journal_volume 25
_journal_year 2006
_chemical_formula_sum 'C57 H36 B F24 N5 Pt'
_chemical_formula_weight 1452.8
_chemical_name_systematic
; 
 ? 
;
_space_group_IT_number 2
_symmetry_cell_setting triclinic
_symmetry_space_group_name_Hall '-P 1'
_symmetry_space_group_name_H-M 'P -1'
_atom_sites_solution_hydrogens geom
_atom_sites_solution_primary direct
_atom_sites_solution_secondary difmap
_audit_creation_method SHELXL-97
_cell_angle_alpha 79.260(2)
_cell_angle_beta 76.753(2)
_cell_angle_gamma 86.854(2)
_cell_formula_units_Z 2
_cell_length_a 12.4783(12)
_cell_length_b 13.0894(12)
_cell_length_c 18.1842(18)
_cell_measurement_temperature 180(2)
_cell_volume 2840.2(5)
_computing_cell_refinement 'Bruker SMART'
_computing_data_collection 'Bruker SMART'
_computing_data_reduction 'Bruker SHELXTL'
_computing_molecular_graphics 'Bruker SHELXTL'
_computing_publication_material 'Bruker SHELXTL'
_computing_structure_refinement 'SHELXL-97 (Sheldrick, 1997)'
_computing_structure_solution 'SHELXS-97 (Sheldrick, 1990)'
_diffrn_ambient_temperature 180(2)
_diffrn_measured_fraction_theta_full 0.910
_diffrn_measured_fraction_theta_max 0.910
_diffrn_measurement_device_type 'CCD area detector'
_diffrn_measurement_method 'phi and omega scans'
_diffrn_radiation_monochromator graphite
_diffrn_radiation_source 'fine-focus sealed tube'
_diffrn_radiation_type MoK\a
_diffrn_radiation_wavelength 0.71073
_diffrn_reflns_av_R_equivalents 0.0416
_diffrn_reflns_av_sigmaI/netI 0.1388
_diffrn_reflns_limit_h_max 14
_diffrn_reflns_limit_h_min -16
_diffrn_reflns_limit_k_max 17
_diffrn_reflns_limit_k_min -17
_diffrn_reflns_limit_l_max 24
_diffrn_reflns_limit_l_min -23
_diffrn_reflns_number 20140
_diffrn_reflns_theta_full 28.32
_diffrn_reflns_theta_max 28.32
_diffrn_reflns_theta_min 1.58
_exptl_absorpt_coefficient_mu 2.593
_exptl_absorpt_correction_T_max 1.000
_exptl_absorpt_correction_T_min 0.652
_exptl_absorpt_correction_type SADABS
_exptl_crystal_colour Colorless
_exptl_crystal_density_diffrn 1.699
_exptl_crystal_density_method 'not measured'
_exptl_crystal_description Block
_exptl_crystal_F_000 1424
_exptl_crystal_size_max 0.1
_exptl_crystal_size_mid 0.3
_exptl_crystal_size_min 0.4
_refine_diff_density_max 7.661
_refine_diff_density_min -1.309
_refine_diff_density_rms 0.176
_refine_ls_extinction_method none
_refine_ls_goodness_of_fit_ref 0.955
_refine_ls_hydrogen_treatment mixed
_refine_ls_matrix_type full
_refine_ls_number_parameters 822
_refine_ls_number_reflns 12910
_refine_ls_number_restraints 0
_refine_ls_restrained_S_all 0.955
_refine_ls_R_factor_all 0.1795
_refine_ls_R_factor_gt 0.0959
_refine_ls_shift/su_max 0.001
_refine_ls_shift/su_mean 0.000
_refine_ls_structure_factor_coef Fsqd
_refine_ls_weighting_details 'calc w=1/[\s^2^(Fo^2^)+(0.1500P)^2^+0.0000P] where P=(Fo^2^+2Fc^2^)/3'
_refine_ls_weighting_scheme calc
_refine_ls_wR_factor_gt 0.2318
_refine_ls_wR_factor_ref 0.2668
_reflns_number_gt 6089
_reflns_number_total 12910
_reflns_threshold_expression >2sigma(I)
_cod_data_source_file om0608861si20060927_070853.cif
_cod_data_source_block zs118b
_cod_original_sg_symbol_H-M P-1
_cod_original_formula_sum 'C57 H36 B1 F24 N5 Pt1'
_cod_database_code 4074588

loop_
_symmetry_equiv_pos_as_xyz
'x, y, z'
'-x, -y, -z'

loop_
_atom_site_label
_atom_site_type_symbol
_atom_site_fract_x
_atom_site_fract_y
_atom_site_fract_z
_atom_site_U_iso_or_equiv
_atom_site_adp_type
_atom_site_occupancy
_atom_site_symmetry_multiplicity
_atom_site_calc_flag
_atom_site_refinement_flags
B1 B 0.1874(9) 0.5457(8) 0.2244(6) 0.038(3) Uani 1 1 d .
Pt1 Pt -0.26991(5) 0.04709(4) 0.31238(3) 0.0701(3) Uani 1 1 d .
N1 N -0.1665(8) -0.0073(6) 0.2155(5) 0.042(2) Uani 1 1 d .
N2 N -0.3039(8) -0.0317(7) 0.1457(5) 0.051(2) Uani 1 1 d .
N3 N -0.3473(11) -0.0919(8) 0.3494(6) 0.068(3) Uani 1 1 d .
N4 N -0.4531(9) -0.0870(9) 0.2538(8) 0.077(4) Uani 1 1 d .
N5 N -0.1970(9) 0.1841(10) 0.2770(6) 0.068(3) Uani 1 1 d .
C1 C -0.2969(14) -0.0711(10) 0.0772(8) 0.073(4) Uani 1 1 d .
H1A H -0.3573 -0.0809 0.0557 0.087 Uiso 1 1 calc R
C2 C -0.1924(12) -0.0920(8) 0.0483(7) 0.053(3) Uani 1 1 d .
H2A H -0.1662 -0.1170 0.0015 0.064 Uiso 1 1 calc R
C3 C -0.1287(10) -0.0728(6) 0.0943(5) 0.041(3) Uani 1 1 d .
C4 C -0.0195(10) -0.0812(8) 0.0959(6) 0.048(3) Uani 1 1 d .
H4A H 0.0313 -0.1060 0.0553 0.058 Uiso 1 1 calc R
C5 C 0.0174(11) -0.0549(9) 0.1540(7) 0.057(3) Uani 1 1 d .
H5A H 0.0932 -0.0610 0.1550 0.068 Uiso 1 1 calc R
C6 C -0.0612(11) -0.0176(8) 0.2138(7) 0.053(3) Uani 1 1 d .
H6A H -0.0354 0.0008 0.2548 0.064 Uiso 1 1 calc R
C7 C -0.5263(13) -0.1528(14) 0.2419(12) 0.099(6) Uani 1 1 d .
H7A H -0.5604 -0.1405 0.1994 0.119 Uiso 1 1 calc R
C8 C -0.5439(13) -0.2370(16) 0.2978(13) 0.122(8) Uani 1 1 d .
H8A H -0.5924 -0.2926 0.3027 0.147 Uiso 1 1 calc R
C9 C -0.4762(13) -0.2257(10) 0.3472(9) 0.080(5) Uani 1 1 d .
C10 C -0.4538(16) -0.2846(12) 0.4148(10) 0.096(6) Uani 1 1 d .
H10A H -0.4875 -0.3500 0.4364 0.115 Uiso 1 1 calc R
C11 C -0.3839(15) -0.2464(11) 0.4479(8) 0.084(5) Uani 1 1 d .
H11A H -0.3712 -0.2840 0.4952 0.100 Uiso 1 1 calc R
C12 C -0.3278(15) -0.1515(10) 0.4154(7) 0.092(5) Uani 1 1 d .
H12A H -0.2759 -0.1291 0.4397 0.110 Uiso 1 1 calc R
C13 C -0.2004(9) -0.0347(7) 0.1564(6) 0.039(2) Uani 1 1 d .
C14 C -0.4192(13) -0.1302(11) 0.3184(8) 0.074(5) Uani 1 1 d .
C15 C -0.4047(11) -0.0021(10) 0.1955(8) 0.081(5) Uani 1 1 d .
H15A H -0.3886 0.0546 0.2204 0.097 Uiso 1 1 calc R
H15B H -0.4584 0.0250 0.1639 0.097 Uiso 1 1 calc R
C16 C -0.1638(12) 0.2666(11) 0.2568(8) 0.063(4) Uani 1 1 d .
C17 C -0.1269(12) 0.3700(10) 0.2326(8) 0.070(4) Uani 1 1 d .
H17A H -0.1749 0.4097 0.2015 0.104 Uiso 1 1 calc R
H17B H -0.0513 0.3704 0.2019 0.104 Uiso 1 1 calc R
H17C H -0.1290 0.4018 0.2777 0.104 Uiso 1 1 calc R
C18 C -0.3249(14) 0.0864(13) 0.4729(8) 0.096(6) Uani 1 1 d .
H18A H -0.3783 0.1133 0.5136 0.144 Uiso 1 1 calc R
H18B H -0.2555 0.1237 0.4621 0.144 Uiso 1 1 calc R
H18C H -0.3119 0.0120 0.4897 0.144 Uiso 1 1 calc R
C19 C -0.3662(16) 0.1006(13) 0.4067(7) 0.113(7) Uani 1 1 d .
H19A H -0.4234 0.0454 0.4231 0.136 Uiso 1 1 calc R
C20 C -0.4334(9) 0.1875(9) 0.3833(6) 0.048(3) Uani 1 1 d .
C21 C -0.3921(18) 0.2888(15) 0.3914(12) 0.036(5) Uiso 0.50 1 d P
C23 C -0.536(2) 0.328(3) 0.3318(16) 0.065(7) Uiso 0.50 1 d P
C22 C -0.4449(17) 0.3841(14) 0.3668(11) 0.037(4) Uiso 0.50 1 d P
C24 C -0.5917(17) 0.2792(16) 0.3322(11) 0.104(6) Uiso 1 1 d .
C25 C -0.5191(17) 0.1981(14) 0.3513(11) 0.036(4) Uiso 0.50 1 d P
C26 C 0.3056(8) 0.5855(7) 0.1668(5) 0.031(2) Uani 1 1 d .
C27 C 0.4026(8) 0.5285(8) 0.1581(5) 0.037(2) Uani 1 1 d .
H27A H 0.4029 0.4599 0.1866 0.044 Uiso 1 1 calc R
C28 C 0.4995(9) 0.5675(9) 0.1093(6) 0.046(3) Uani 1 1 d .
C29 C 0.5022(9) 0.6667(9) 0.0669(6) 0.047(3) Uani 1 1 d .
H29A H 0.5682 0.6934 0.0327 0.056 Uiso 1 1 calc R
C30 C 0.4077(9) 0.7257(8) 0.0752(6) 0.046(3) Uani 1 1 d .
C31 C 0.3096(8) 0.6843(7) 0.1233(5) 0.038(2) Uani 1 1 d .
H31A H 0.2440 0.7253 0.1260 0.045 Uiso 1 1 calc R
C32 C 0.0841(8) 0.5873(7) 0.1844(6) 0.039(2) Uani 1 1 d .
C33 C -0.0180(8) 0.6105(6) 0.2274(5) 0.034(2) Uani 1 1 d .
H33A H -0.0288 0.6024 0.2816 0.041 Uiso 1 1 calc R
C34 C -0.1052(8) 0.6455(7) 0.1929(6) 0.037(2) Uani 1 1 d .
C35 C -0.0942(8) 0.6556(7) 0.1152(6) 0.041(2) Uani 1 1 d .
H35A H -0.1546 0.6768 0.0920 0.049 Uiso 1 1 calc R
C36 C 0.0073(9) 0.6338(7) 0.0720(6) 0.041(3) Uani 1 1 d .
C37 C 0.0933(8) 0.5995(8) 0.1046(5) 0.038(2) Uani 1 1 d .
H37A H 0.1614 0.5832 0.0728 0.046 Uiso 1 1 calc R
C38 C -0.2152(9) 0.6686(8) 0.2427(7) 0.051(3) Uani 1 1 d .
C39 C 0.0237(12) 0.6529(11) -0.0145(7) 0.066(4) Uani 1 1 d .
C40 C 0.1834(8) 0.5958(7) 0.3010(5) 0.039(2) Uani 1 1 d .
C41 C 0.2114(9) 0.5421(8) 0.3679(6) 0.050(3) Uani 1 1 d .
H41A H 0.2298 0.4702 0.3717 0.060 Uiso 1 1 calc R
C42 C 0.2132(10) 0.5915(10) 0.4298(6) 0.059(3) Uani 1 1 d .
C43 C 0.1886(10) 0.6947(9) 0.4272(6) 0.058(3) Uani 1 1 d .
H43A H 0.1911 0.7280 0.4690 0.069 Uiso 1 1 calc R
C44 C 0.1602(10) 0.7484(8) 0.3623(6) 0.051(3) Uani 1 1 d .
C45 C 0.1560(8) 0.7036(7) 0.3011(5) 0.037(2) Uani 1 1 d .
H45A H 0.1346 0.7446 0.2578 0.044 Uiso 1 1 calc R
C46 C 0.1307(13) 0.8607(10) 0.3579(8) 0.070(4) Uani 1 1 d .
C47 C 0.2428(19) 0.5304(13) 0.4981(8) 0.102(7) Uani 1 1 d .
C48 C 0.1749(8) 0.4191(7) 0.2423(5) 0.036(2) Uani 1 1 d .
C49 C 0.2226(9) 0.3574(7) 0.1873(5) 0.042(3) Uani 1 1 d .
H49A H 0.2629 0.3897 0.1384 0.051 Uiso 1 1 calc R
C50 C 0.2117(9) 0.2509(8) 0.2033(6) 0.046(3) Uani 1 1 d .
C51 C 0.1521(10) 0.1991(8) 0.2722(7) 0.057(3) Uani 1 1 d .
H51A H 0.1454 0.1256 0.2823 0.069 Uiso 1 1 calc R
C52 C 0.1139(9) 0.3661(8) 0.3116(6) 0.052(3) Uani 1 1 d .
H52A H 0.0792 0.4045 0.3503 0.063 Uiso 1 1 calc R
C53 C 0.1025(10) 0.2593(9) 0.3260(7) 0.061(3) Uani 1 1 d .
C54 C 0.2702(13) 0.1871(9) 0.1442(7) 0.068(4) Uani 1 1 d .
C55 C 0.0336(19) 0.2011(15) 0.4049(11) 0.097(5) Uiso 1 1 d .
C56 C 0.6043(12) 0.5014(12) 0.1018(9) 0.068(4) Uani 1 1 d .
C57A C 0.4008(12) 0.8321(10) 0.0285(8) 0.067(4) Uani 1 1 d .
F1A F 0.673(4) 0.510(7) 0.139(4) 0.20(3) Uani 0.50 1 d P
F1 F 0.587(3) 0.418(2) 0.080(3) 0.114(18) Uani 0.50 1 d P
F2A F 0.6889(17) 0.551(2) 0.058(2) 0.093(8) Uani 0.50 1 d P
F2 F 0.656(3) 0.509(3) 0.0254(14) 0.117(12) Uani 0.50 1 d P
F3A F 0.631(3) 0.478(4) 0.164(2) 0.098(12) Uani 0.50 1 d P
F3 F 0.587(3) 0.399(3) 0.120(3) 0.14(3) Uani 0.50 1 d P
F4 F 0.3490(11) 0.8360(7) -0.0241(7) 0.145(5) Uani 1 1 d .
F5 F 0.4968(8) 0.8740(6) -0.0023(5) 0.103(3) Uani 1 1 d .
F6 F 0.3529(10) 0.9003(6) 0.0697(5) 0.127(4) Uani 1 1 d .
F7 F -0.2581(6) 0.5885(6) 0.2928(4) 0.080(2) Uani 1 1 d .
F8 F -0.2023(6) 0.7388(7) 0.2846(5) 0.099(3) Uani 1 1 d .
F9 F -0.2881(6) 0.7107(7) 0.2057(4) 0.086(3) Uani 1 1 d .
F10 F -0.0623(8) 0.6367(8) -0.0377(5) 0.106(3) Uani 1 1 d .
F11 F 0.1035(7) 0.5949(8) -0.0480(4) 0.105(3) Uani 1 1 d .
F12 F 0.0496(10) 0.7498(7) -0.0444(4) 0.120(4) Uani 1 1 d .
F13 F 0.1689(7) 0.9180(5) 0.2890(5) 0.081(2) Uani 1 1 d .
F14 F 0.0223(8) 0.8774(6) 0.3698(5) 0.102(3) Uani 1 1 d .
F15 F 0.1606(11) 0.9036(6) 0.4099(6) 0.134(4) Uani 1 1 d .
F16 F 0.1975(11) 0.4386(9) 0.5202(6) 0.142(5) Uani 1 1 d .
F17 F 0.2083(10) 0.5708(10) 0.5596(8) 0.147(4) Uiso 1 1 d .
F18 F 0.3442(9) 0.5046(8) 0.4918(6) 0.124(4) Uani 1 1 d .
F19 F 0.3448(18) 0.1312(17) 0.1663(9) 0.085(6) Uani 0.50 1 d P
F20 F 0.196(2) 0.1095(14) 0.1433(9) 0.089(7) Uani 0.50 1 d P
F21 F -0.0762(15) 0.2521(15) 0.4078(9) 0.085(6) Uani 0.50 1 d P
F22 F 0.076(2) 0.210(2) 0.4495(14) 0.114(7) Uiso 0.50 1 d P
F23 F 0.0092(15) 0.1087(9) 0.4005(9) 0.102(7) Uani 0.50 1 d P
F24 F 0.290(2) 0.2461(18) 0.0747(14) 0.092(10) Uani 0.50 1 d P
F21A F 0.0452(15) 0.2584(14) 0.4633(10) 0.080(5) Uiso 0.50 1 d P
F22A F 0.103(2) 0.126(2) 0.4365(14) 0.132(8) Uiso 0.50 1 d P
F19A F 0.3869(17) 0.1934(16) 0.1364(12) 0.091(7) Uiso 0.50 1 d P
F20A F 0.269(2) 0.2215(18) 0.0741(17) 0.058(7) Uiso 0.50 1 d P
F23A F -0.056(3) 0.204(3) 0.409(2) 0.153(14) Uiso 0.50 1 d P
F24A F 0.260(2) 0.093(2) 0.1581(15) 0.101(9) Uiso 0.50 1 d P
C21A C -0.528(3) 0.111(3) 0.388(2) 0.102(11) Uiso 0.50 1 d P
C22A C -0.608(3) 0.155(3) 0.363(2) 0.111(12) Uiso 0.50 1 d P
C23A C -0.5293(19) 0.3860(19) 0.3368(13) 0.047(5) Uiso 0.50 1 d P
C25A C -0.431(3) 0.276(3) 0.364(2) 0.083(9) Uiso 0.50 1 d P

loop_
_atom_site_aniso_label
_atom_site_aniso_U_11
_atom_site_aniso_U_22
_atom_site_aniso_U_33
_atom_site_aniso_U_23
_atom_site_aniso_U_13
_atom_site_aniso_U_12
B1 0.032(7) 0.039(6) 0.036(6) 0.007(5) -0.004(5) 0.003(5)
Pt1 0.1126(5) 0.0473(3) 0.0412(3) -0.01072(18) -0.0040(3) 0.0306(3)
N1 0.056(7) 0.033(4) 0.039(5) -0.009(3) -0.012(4) 0.007(4)
N2 0.058(7) 0.047(5) 0.051(6) 0.005(4) -0.029(5) 0.001(5)
N3 0.098(9) 0.043(5) 0.044(6) 0.001(4) 0.008(6) 0.021(6)
N4 0.037(7) 0.072(7) 0.107(10) 0.009(7) -0.008(6) 0.006(6)
N5 0.087(9) 0.084(8) 0.047(6) -0.033(6) -0.031(6) 0.023(7)
C1 0.089(12) 0.063(8) 0.070(9) 0.029(7) -0.051(9) -0.036(8)
C2 0.078(10) 0.041(6) 0.045(6) -0.004(5) -0.023(7) -0.015(6)
C3 0.076(9) 0.017(4) 0.037(5) -0.008(4) -0.024(6) 0.005(5)
C4 0.059(8) 0.042(6) 0.044(6) -0.006(5) -0.012(6) -0.010(5)
C5 0.058(8) 0.050(6) 0.068(8) -0.013(6) -0.024(7) 0.002(6)
C6 0.059(9) 0.046(6) 0.068(8) -0.020(5) -0.035(7) 0.003(6)
C7 0.052(10) 0.093(12) 0.143(16) 0.006(11) -0.028(10) 0.010(9)
C8 0.041(10) 0.120(15) 0.169(19) 0.045(14) -0.009(11) 0.017(9)
C9 0.069(10) 0.055(8) 0.079(9) 0.012(7) 0.035(8) 0.020(7)
C10 0.118(15) 0.055(8) 0.080(11) -0.007(8) 0.038(10) 0.027(9)
C11 0.137(15) 0.051(8) 0.042(7) -0.003(6) 0.011(8) 0.034(9)
C12 0.165(16) 0.053(7) 0.042(7) -0.001(6) -0.005(8) 0.031(9)
C13 0.050(7) 0.030(5) 0.040(5) 0.003(4) -0.026(5) 0.003(4)
C14 0.070(10) 0.059(8) 0.063(9) 0.005(7) 0.022(8) 0.032(8)
C15 0.059(9) 0.062(8) 0.096(10) 0.029(7) -0.009(8) 0.029(7)
C16 0.084(10) 0.054(8) 0.063(8) -0.030(6) -0.029(7) 0.015(7)
C17 0.094(11) 0.055(7) 0.070(9) -0.021(6) -0.029(8) -0.010(7)
C18 0.119(13) 0.117(12) 0.079(10) -0.065(9) -0.057(9) 0.074(10)
C19 0.180(17) 0.109(11) 0.039(7) -0.025(7) -0.016(9) 0.101(12)
C20 0.037(7) 0.068(7) 0.040(6) -0.016(5) -0.010(5) 0.011(6)
C26 0.031(6) 0.032(5) 0.032(5) -0.006(4) -0.010(4) 0.002(4)
C27 0.033(6) 0.049(6) 0.032(5) -0.007(4) -0.014(5) 0.000(5)
C28 0.035(7) 0.063(7) 0.043(6) -0.014(5) -0.013(5) 0.010(5)
C29 0.034(7) 0.061(7) 0.044(6) 0.002(5) -0.012(5) -0.010(5)
C30 0.049(7) 0.045(6) 0.044(6) -0.005(5) -0.013(5) -0.004(5)
C31 0.036(6) 0.038(5) 0.036(5) 0.003(4) -0.010(5) 0.004(4)
C32 0.043(6) 0.031(5) 0.041(5) -0.009(4) 0.000(5) 0.003(4)
C33 0.039(6) 0.029(4) 0.036(5) -0.010(4) -0.006(5) -0.003(4)
C34 0.030(6) 0.038(5) 0.043(6) -0.009(4) -0.004(5) 0.002(4)
C35 0.036(6) 0.034(5) 0.061(7) -0.009(5) -0.027(5) 0.008(4)
C36 0.053(7) 0.041(5) 0.036(5) -0.011(4) -0.023(5) 0.010(5)
C37 0.029(6) 0.050(6) 0.036(5) -0.013(4) -0.003(5) 0.003(5)
C38 0.044(7) 0.044(6) 0.064(7) -0.018(5) -0.007(6) 0.006(5)
C39 0.070(10) 0.089(10) 0.048(7) -0.014(7) -0.035(7) 0.032(8)
C40 0.032(6) 0.040(5) 0.037(5) -0.002(4) 0.003(4) 0.007(4)
C41 0.053(7) 0.051(6) 0.038(6) -0.002(5) -0.004(5) 0.023(5)
C42 0.056(8) 0.081(8) 0.043(6) -0.016(6) -0.019(6) 0.032(6)
C43 0.070(9) 0.071(8) 0.038(6) -0.020(5) -0.020(6) 0.028(6)
C44 0.063(8) 0.053(6) 0.042(6) -0.017(5) -0.021(6) 0.016(6)
C45 0.033(6) 0.044(5) 0.036(5) -0.007(4) -0.015(4) 0.010(4)
C46 0.098(12) 0.059(8) 0.069(9) -0.029(7) -0.045(8) 0.023(8)
C47 0.175(19) 0.088(11) 0.040(7) -0.016(7) -0.033(10) 0.073(12)
C48 0.026(6) 0.044(5) 0.035(5) 0.000(4) -0.007(4) 0.007(4)
C49 0.052(7) 0.037(5) 0.032(5) 0.001(4) -0.001(5) -0.006(5)
C50 0.048(7) 0.043(6) 0.046(6) -0.006(5) -0.009(5) -0.007(5)
C51 0.060(8) 0.033(5) 0.064(7) 0.011(5) 0.001(6) 0.000(5)
C52 0.053(7) 0.041(6) 0.049(6) -0.003(5) 0.011(6) 0.007(5)
C53 0.062(8) 0.050(6) 0.052(7) 0.005(5) 0.016(6) 0.001(6)
C54 0.116(13) 0.037(6) 0.051(7) -0.010(5) -0.012(8) -0.019(8)
C56 0.038(9) 0.079(10) 0.074(10) 0.000(8) -0.002(8) 0.023(7)
C57A 0.072(10) 0.052(7) 0.060(8) 0.006(6) 0.007(8) -0.002(7)
F1A 0.08(4) 0.32(8) 0.25(8) -0.16(6) -0.10(4) 0.10(4)
F1 0.10(3) 0.08(2) 0.21(4) -0.09(3) -0.08(3) 0.06(2)
F2A 0.022(10) 0.105(17) 0.13(3) 0.004(16) 0.009(14) 0.006(9)
F2 0.10(2) 0.15(3) 0.072(15) -0.001(16) 0.010(14) 0.07(2)
F3A 0.038(18) 0.16(3) 0.104(18) -0.017(15) -0.055(16) 0.049(18)
F3 0.053(19) 0.076(17) 0.24(5) 0.03(3) 0.02(3) 0.020(13)
F4 0.245(14) 0.070(6) 0.148(9) 0.043(6) -0.140(10) -0.035(7)
F5 0.106(7) 0.068(5) 0.113(7) 0.023(5) -0.007(6) -0.016(5)
F6 0.194(10) 0.049(4) 0.100(7) 0.005(4) 0.020(7) 0.026(6)
F7 0.057(5) 0.066(4) 0.087(5) 0.011(4) 0.022(4) 0.009(3)
F8 0.059(5) 0.106(6) 0.138(8) -0.083(6) 0.013(5) 0.004(4)
F9 0.047(5) 0.116(6) 0.081(5) -0.002(5) -0.006(4) 0.037(4)
F10 0.098(7) 0.168(10) 0.068(5) -0.027(6) -0.047(5) 0.011(6)
F11 0.122(7) 0.150(8) 0.048(4) -0.042(5) -0.026(4) 0.080(6)
F12 0.228(12) 0.084(6) 0.042(4) 0.001(4) -0.021(6) -0.015(7)
F13 0.121(7) 0.046(4) 0.077(5) -0.011(4) -0.027(5) 0.006(4)
F14 0.120(7) 0.076(5) 0.094(6) -0.009(4) -0.009(5) 0.051(5)
F15 0.258(14) 0.065(5) 0.126(8) -0.050(5) -0.122(9) 0.046(7)
F16 0.198(12) 0.126(9) 0.098(7) 0.063(7) -0.084(8) -0.033(8)
F18 0.133(9) 0.119(8) 0.121(8) 0.020(6) -0.075(7) 0.034(7)
F19 0.095(14) 0.114(14) 0.057(9) -0.046(10) -0.034(10) 0.081(13)
F20 0.141(19) 0.073(11) 0.059(10) -0.034(8) -0.002(11) -0.065(13)
F21 0.079(12) 0.073(11) 0.064(10) -0.007(8) 0.053(8) 0.011(9)
F23 0.123(14) 0.021(6) 0.104(12) 0.012(7) 0.083(11) -0.018(7)
F24 0.15(2) 0.055(12) 0.049(10) -0.019(9) 0.031(11) -0.030(13)

loop_
_atom_type_symbol
_atom_type_description
_atom_type_scat_dispersion_real
_atom_type_scat_dispersion_imag
_atom_type_scat_source
C C 0.0033 0.0016 'International Tables Vol C Tables 4.2.6.8 and 6.1.1.4'
H H 0.0000 0.0000 'International Tables Vol C Tables 4.2.6.8 and 6.1.1.4'
B B 0.0013 0.0007 'International Tables Vol C Tables 4.2.6.8 and 6.1.1.4'
N N 0.0061 0.0033 'International Tables Vol C Tables 4.2.6.8 and 6.1.1.4'
F F 0.0171 0.0103 'International Tables Vol C Tables 4.2.6.8 and 6.1.1.4'
Pt Pt -1.7033 8.3905 'International Tables Vol C Tables 4.2.6.8 and 6.1.1.4'

loop_
_geom_angle_atom_site_label_1
_geom_angle_atom_site_label_2
_geom_angle_atom_site_label_3
_geom_angle
C40 B1 C48 113.6(8)
C40 B1 C32 111.6(8)
C48 B1 C32 103.7(8)
C40 B1 C26 104.0(9)
C48 B1 C26 113.4(8)
C32 B1 C26 110.8(7)
N5 Pt1 N3 178.9(4)
N5 Pt1 C19 90.0(6)
N3 Pt1 C19 89.1(6)
N5 Pt1 N1 89.2(4)
N3 Pt1 N1 91.7(3)
C19 Pt1 N1 178.5(7)
C6 N1 C13 116.5(9)
C6 N1 Pt1 117.4(8)
C13 N1 Pt1 126.0(7)
C13 N2 C1 105.8(10)
C13 N2 C15 128.4(11)
C1 N2 C15 125.6(12)
C14 N3 C12 115.4(13)
C14 N3 Pt1 127.2(9)
C12 N3 Pt1 117.3(12)
C14 N4 C7 108.2(14)
C14 N4 C15 128.0(14)
C7 N4 C15 122.2(15)
C16 N5 Pt1 174.2(11)
C2 C1 N2 108.8(11)
C1 C2 C3 110.4(12)
C2 C3 C4 137.1(11)
C2 C3 C13 106.2(11)
C4 C3 C13 116.7(10)
C5 C4 C3 121.1(11)
C4 C5 C6 118.0(12)
N1 C6 C5 123.8(11)
C8 C7 N4 111.7(19)
C7 C8 C9 105.6(18)
C8 C9 C10 135.3(17)
C8 C9 C14 108.1(15)
C10 C9 C14 116.6(19)
C11 C10 C9 118.2(16)
C10 C11 C12 122.5(15)
N3 C12 C11 121.0(17)
N2 C13 N1 127.4(10)
N2 C13 C3 108.7(9)
N1 C13 C3 123.9(10)
N3 C14 N4 127.3(14)
N3 C14 C9 126.3(15)
N4 C14 C9 106.5(17)
N4 C15 N2 112.9(9)
N5 C16 C17 177.8(15)
C18 C19 C20 124.4(12)
C18 C19 Pt1 117.1(10)
C20 C19 Pt1 111.0(8)
C25A C20 C25 82(2)
C25A C20 C19 142(2)
C25 C20 C19 133.9(15)
C25A C20 C21 33.1(18)
C25 C20 C21 113.1(14)
C19 C20 C21 112.8(15)
C25A C20 C21A 129(3)
C25 C20 C21A 48.7(16)
C19 C20 C21A 89.3(18)
C21 C20 C21A 152.7(17)
C25A C21 C22 74(3)
C25A C21 C20 49(3)
C22 C21 C20 120.7(19)
C23A C23 C24 141(5)
C23A C23 C25A 99(4)
C24 C23 C25A 115(3)
C23A C23 C25 155(4)
C24 C23 C25 57(2)
C25A C23 C25 58.5(18)
C23A C23 C22 48(3)
C24 C23 C22 157(3)
C25A C23 C22 51.3(17)
C25 C23 C22 108.7(19)
C23A C22 C21 121(2)
C23A C22 C25A 89(2)
C21 C22 C25A 33.5(14)
C23A C22 C23 27.0(12)
C21 C22 C23 94.6(17)
C25A C22 C23 61.9(19)
C23 C24 C25 88(2)
C23 C24 C22A 134(3)
C25 C24 C22A 47.1(16)
C23 C24 C23A 17(2)
C25 C24 C23A 104.2(18)
C22A C24 C23A 146(2)
C21A C25 C22A 62(2)
C21A C25 C20 76(2)
C22A C25 C20 136(2)
C21A C25 C24 136(3)
C22A C25 C24 76(2)
C20 C25 C24 135.9(18)
C21A C25 C25A 119(3)
C22A C25 C25A 157(3)
C20 C25 C25A 44.5(14)
C24 C25 C25A 93.4(18)
C21A C25 C23 158(2)
C22A C25 C23 110(3)
C20 C25 C23 102.8(17)
C24 C25 C23 35.0(11)
C25A C25 C23 58.8(17)
C27 C26 C31 116.3(9)
C27 C26 B1 125.6(8)
C31 C26 B1 118.1(8)
C26 C27 C28 122.5(9)
C29 C28 C27 120.4(9)
C29 C28 C56 119.2(11)
C27 C28 C56 120.4(10)
C30 C29 C28 118.4(10)
C29 C30 C31 120.5(9)
C29 C30 C57A 122.4(10)
C31 C30 C57A 116.8(10)
C26 C31 C30 121.8(9)
C33 C32 C37 116.1(9)
C33 C32 B1 121.9(9)
C37 C32 B1 122.0(8)
C32 C33 C34 121.4(9)
C35 C34 C33 121.3(9)
C35 C34 C38 119.5(10)
C33 C34 C38 119.1(9)
C34 C35 C36 117.7(9)
C37 C36 C35 121.9(9)
C37 C36 C39 119.6(10)
C35 C36 C39 118.5(10)
C36 C37 C32 121.7(9)
F9 C38 F7 109.0(10)
F9 C38 F8 103.8(9)
F7 C38 F8 104.8(10)
F9 C38 C34 115.1(10)
F7 C38 C34 113.7(9)
F8 C38 C34 109.5(9)
F10 C39 F12 105.2(11)
F10 C39 F11 106.4(12)
F12 C39 F11 106.5(12)
F10 C39 C36 113.8(12)
F12 C39 C36 111.3(11)
F11 C39 C36 113.1(9)
C41 C40 C45 114.9(9)
C41 C40 B1 124.6(8)
C45 C40 B1 120.4(8)
C40 C41 C42 121.8(10)
C43 C42 C41 121.6(10)
C43 C42 C47 119.6(11)
C41 C42 C47 118.7(11)
C42 C43 C44 117.4(11)
C45 C44 C43 123.1(10)
C45 C44 C46 117.8(10)
C43 C44 C46 119.0(10)
C44 C45 C40 121.1(9)
F15 C46 F13 108.6(12)
F15 C46 F14 104.1(12)
F13 C46 F14 103.4(10)
F15 C46 C44 114.0(11)
F13 C46 C44 113.6(11)
F14 C46 C44 112.2(12)
F18 C47 F17 109.5(17)
F18 C47 F16 100.3(12)
F17 C47 F16 101.0(15)
F18 C47 C42 116.2(14)
F17 C47 C42 113.8(12)
F16 C47 C42 114.4(17)
C52 C48 C49 115.9(9)
C52 C48 B1 122.3(9)
C49 C48 B1 121.8(8)
C50 C49 C48 121.1(9)
C51 C50 C49 122.6(10)
C51 C50 C54 118.1(10)
C49 C50 C54 119.3(9)
C50 C51 C53 116.8(10)
C53 C52 C48 122.0(10)
C52 C53 C51 121.6(10)
C52 C53 C55 121.1(12)
C51 C53 C55 117.3(11)
F24A C54 F19 60.8(15)
F24A C54 F20A 109.9(19)
F19 C54 F20A 124.3(18)
F24A C54 F24 126(2)
F19 C54 F24 120(2)
F20A C54 F24 18.7(19)
F24A C54 F20 39.0(14)
F19 C54 F20 99.8(17)
F20A C54 F20 88.0(16)
F24 C54 F20 106.7(18)
F24A C54 F19A 100(2)
F19 C54 F19A 42.7(13)
F20A C54 F19A 96.9(17)
F24 C54 F19A 84.0(17)
F20 C54 F19A 136.0(17)
F24A C54 C50 119.2(16)
F19 C54 C50 112.2(12)
F20A C54 C50 117.9(15)
F24 C54 C50 109.8(14)
F20 C54 C50 106.9(13)
F19A C54 C50 109.0(13)
F22 C55 F23A 127(3)
F22 C55 F23 118(2)
F23A C55 F23 75(2)
F22 C55 F22A 54.8(18)
F23A C55 F22A 132(3)
F23 C55 F22A 68.3(16)
F22 C55 F21A 31.8(16)
F23A C55 F21A 102(3)
F23 C55 F21A 138.3(18)
F22A C55 F21A 85.9(19)
F22 C55 F21 117(2)
F23A C55 F21 24(2)
F23 C55 F21 100(2)
F22A C55 F21 150.5(19)
F21A C55 F21 86.9(15)
F22 C55 C53 108(2)
F23A C55 C53 114(3)
F23 C55 C53 111.5(15)
F22A C55 C53 107.5(18)
F21A C55 C53 107.3(15)
F21 C55 C53 101.9(14)
F1A C56 F3A 33(4)
F1A C56 F1 125(4)
F3A C56 F1 109(3)
F1A C56 F2A 70(3)
F3A C56 F2A 103(3)
F1 C56 F2A 113(3)
F1A C56 F3 101(4)
F3A C56 F3 78(3)
F1 C56 F3 32(3)
F2A C56 F3 129(2)
F1A C56 F2 109(3)
F3A C56 F2 137(2)
F1 C56 F2 71(3)
F2A C56 F2 46.0(15)
F3 C56 F2 99(3)
F1A C56 C28 121(3)
F3A C56 C28 111(2)
F1 C56 C28 109(2)
F2A C56 C28 112.9(15)
F3 C56 C28 114(2)
F2 C56 C28 109.8(15)
F4 C57A F5 108.0(12)
F4 C57A F6 105.8(13)
F5 C57A F6 101.5(12)
F4 C57A C30 114.2(12)
F5 C57A C30 113.2(12)
F6 C57A C30 113.0(11)
F3A F1A C56 74(8)
F3A F1A F2A 130(10)
C56 F1A F2A 57(3)
F3 F1 C56 79(5)
F3 F1 F2 128(7)
C56 F1 F2 57.5(19)
F2 F2A C56 71(2)
F2 F2A F1A 117(4)
C56 F2A F1A 53(2)
F2A F2 C56 63(2)
F2A F2 F1 109(3)
C56 F2 F1 51.1(16)
F1A F3A C56 73(7)
F1A F3A F3 111(10)
C56 F3A F3 54(3)
F1 F3 C56 69(4)
F1 F3 F3A 115(6)
C56 F3 F3A 48(2)
F19A F19 C54 79.0(18)
F19A F19 F24A 130(2)
C54 F19 F24A 58.4(15)
F24A F20 C54 58(2)
F23A F21 C55 43(4)
F21A F22 C55 100(3)
F21A F22 F22A 166(4)
C55 F22 F22A 76(2)
C55 F23 F23A 46.5(15)
C55 F23 F22A 59.5(16)
F23A F23 F22A 101(2)
F22 F21A C55 48(2)
F22 F22A C55 48.9(16)
F22 F22A F23 97(2)
C55 F22A F23 52.1(13)
F19 F19A C54 58.3(15)
F21 F23A C55 112(6)
F21 F23A F23 168(6)
C55 F23A F23 58(2)
F20 F24A C54 83(3)
F20 F24A F19 143(3)
C54 F24A F19 60.7(17)
C25 C21A C22A 60(3)
C25 C21A C20 55.0(19)
C22A C21A C20 113(3)
C25 C22A C21A 58(3)
C25 C22A C24 56.7(19)
C21A C22A C24 113(3)
C23 C23A C22 105(3)
C23 C23A C24 21(3)
C22 C23A C24 123.1(19)
C23 C23A C25A 57(3)
C22 C23A C25A 48.6(15)
C24 C23A C25A 75.8(17)
C21 C25A C20 98(4)
C21 C25A C22 73(3)
C20 C25A C22 160(3)
C21 C25A C25 147(4)
C20 C25A C25 54.0(18)
C22 C25A C25 128(3)
C21 C25A C23 137(4)
C20 C25A C23 116(3)
C22 C25A C23 67(2)
C25 C25A C23 63(2)
C21 C25A C23A 114(4)
C20 C25A C23A 138(3)
C22 C25A C23A 42.6(14)
C25 C25A C23A 87(2)
C23 C25A C23A 24.3(13)

loop_
_geom_bond_atom_site_label_1
_geom_bond_atom_site_label_2
_geom_bond_distance
B1 C40 1.635(16)
B1 C48 1.638(14)
B1 C32 1.642(15)
B1 C26 1.648(15)
Pt1 N5 1.984(13)
Pt1 N3 2.033(12)
Pt1 C19 2.070(11)
Pt1 N1 2.145(8)
N1 C6 1.307(14)
N1 C13 1.353(13)
N2 C13 1.347(13)
N2 C1 1.418(17)
N2 C15 1.450(16)
N3 C14 1.328(19)
N3 C12 1.368(16)
N4 C14 1.353(19)
N4 C7 1.37(2)
N4 C15 1.438(16)
N5 C16 1.143(16)
C1 C2 1.324(18)
C2 C3 1.343(16)
C3 C4 1.368(15)
C3 C13 1.422(14)
C4 C5 1.349(16)
C5 C6 1.429(17)
C7 C8 1.34(2)
C8 C9 1.40(3)
C9 C10 1.40(2)
C9 C14 1.42(2)
C10 C11 1.33(2)
C11 C12 1.42(2)
C16 C17 1.411(19)
C18 C19 1.393(19)
C19 C20 1.434(16)
C20 C25A 1.14(3)
C20 C25 1.32(2)
C20 C21 1.49(3)
C20 C21A 1.57(4)
C21 C25A 0.82(3)
C21 C22 1.42(3)
C23 C23A 0.79(3)
C23 C24 0.96(3)
C23 C25A 1.62(4)
C23 C25 1.68(4)
C23 C22 1.69(4)
C22 C23A 1.29(3)
C22 C25A 1.43(4)
C24 C25 1.40(3)
C24 C22A 1.63(4)
C24 C23A 1.66(3)
C25 C21A 1.21(4)
C25 C22A 1.23(4)
C25 C25A 1.61(4)
C26 C27 1.380(13)
C26 C31 1.382(12)
C27 C28 1.384(14)
C28 C29 1.379(14)
C28 C56 1.521(15)
C29 C30 1.368(15)
C30 C31 1.401(14)
C30 C57A 1.500(15)
C32 C33 1.384(13)
C32 C37 1.408(13)
C33 C34 1.393(13)
C34 C35 1.369(14)
C34 C38 1.511(14)
C35 C36 1.375(14)
C36 C37 1.359(14)
C36 C39 1.512(15)
C38 F9 1.292(13)
C38 F7 1.303(13)
C38 F8 1.336(13)
C39 F10 1.281(15)
C39 F12 1.310(16)
C39 F11 1.324(14)
C40 C41 1.396(14)
C40 C45 1.434(13)
C41 C42 1.403(16)
C42 C43 1.363(16)
C42 C47 1.459(17)
C43 C44 1.366(15)
C44 C45 1.363(14)
C44 C46 1.488(15)
C46 F15 1.315(14)
C46 F13 1.332(15)
C46 F14 1.333(16)
C47 F18 1.28(2)
C47 F17 1.300(17)
C47 F16 1.31(2)
C48 C52 1.394(13)
C48 C49 1.408(13)
C49 C50 1.377(14)
C50 C51 1.376(14)
C50 C54 1.513(16)
C51 C53 1.385(16)
C52 C53 1.382(15)
C53 C55 1.57(2)
C54 F24A 1.22(3)
C54 F19 1.245(19)
C54 F20A 1.27(3)
C54 F24 1.33(3)
C54 F20 1.41(2)
C54 F19A 1.44(3)
C55 F22 1.09(3)
C55 F23A 1.10(4)
C55 F23 1.28(2)
C55 F22A 1.40(3)
C55 F21A 1.45(3)
C55 F21 1.48(3)
C56 F1A 1.24(6)
C56 F3A 1.24(5)
C56 F1 1.27(3)
C56 F2A 1.29(3)
C56 F3 1.34(4)
C56 F2 1.38(3)
C57A F4 1.264(16)
C57A F5 1.304(15)
C57A F6 1.304(14)
F1A F3A 0.71(9)
F1A F2A 1.44(7)
F1 F3 0.72(6)
F1 F2 1.55(5)
F2A F2 1.05(3)
F3A F3 1.62(7)
F19 F19A 0.99(2)
F19 F24A 1.25(3)
F20 F24A 0.90(3)
F21 F23A 0.66(3)
F22 F21A 0.77(3)
F22 F22A 1.18(3)
F23 F23A 1.47(4)
F23 F22A 1.51(3)
C21A C22A 1.26(5)
C23A C25A 1.91(4)
